data_7237115
loop_
_publ_author_name
'Wu, Jianglin'
'Yang, Daobin'
'Wang, Qingfen'
'Yang, Lin'
'Sasabe, Hisahiro'
'Sano, Takeshi'
'Kido, Junji'
'Lu, Zhiyun'
'Huang, Yan'

_publ_section_title
;
 Central dicyanomethylene-substituted unsymmetrical squaraines and their
 application in organic solar cells
;
_journal_issue 14
_journal_name_full 'Journal of Materials Chemistry A'
_journal_page_first 5797
_journal_paper_doi 10.1039/C8TA00750K
_journal_volume 6
_journal_year 2018
_chemical_formula_moiety 'C30 H36 N2 O3 S'
_chemical_formula_sum 'C30 H36 N2 O3 S'
_chemical_formula_weight 504.67
_chemical_melting_point 395.5
_chemical_name_systematic
'4-((3-Butylbenzo[d]thiazol-3-ium-2-yl)methylene)-2-(4-(dibutylamino)-2-hydroxyphenyl)-3-oxocyclobut-1-enolate '
_space_group_crystal_system triclinic
_space_group_IT_number 2
_space_group_name_Hall '-P 1'
_space_group_name_H-M_alt 'P -1'
_atom_sites_solution_hydrogens geom
_atom_sites_solution_primary iterative
_audit_creation_date 2016-10-28
_audit_creation_method
;
Olex2 1.2
(compiled 2016.09.09 svn.r3337 for OlexSys, GUI svn.r5227)
;
_audit_update_record
;
2018-01-09 deposited with the CCDC.
2018-02-22 downloaded from the CCDC.
;
_cell_angle_alpha 86.875(10)
_cell_angle_beta 85.566(9)
_cell_angle_gamma 66.162(11)
_cell_formula_units_Z 2
_cell_length_a 9.3736(9)
_cell_length_b 9.8299(12)
_cell_length_c 16.506(2)
_cell_measurement_reflns_used 1957
_cell_measurement_temperature 143.00(10)
_cell_measurement_theta_max 25.4330
_cell_measurement_theta_min 3.3310
_cell_volume 1386.5(3)
_computing_cell_refinement 'CrysAlisPro 1.171.38.43 (Rigaku OD, 2015)'
_computing_data_collection 'CrysAlisPro 1.171.38.43 (Rigaku OD, 2015)'
_computing_data_reduction 'CrysAlisPro 1.171.38.43 (Rigaku OD, 2015)'
_computing_molecular_graphics 'Olex2 (Dolomanov et al., 2009)'
_computing_publication_material 'Olex2 (Dolomanov et al., 2009)'
_computing_structure_refinement 'ShelXL (Sheldrick, 2015)'
_computing_structure_solution
;
Superflip (Palatinus & Chapuis, 2007;Palatinus & van der Lee, 2008;
Palatinus et al., 2012)
;
_diffrn_ambient_environment N~2~
_diffrn_ambient_temperature 143.00(10)
_diffrn_detector 'CCD plate'
_diffrn_detector_area_resol_mean 16.0874
_diffrn_detector_type Eos
_diffrn_measured_fraction_theta_full 0.993
_diffrn_measured_fraction_theta_max 0.992
_diffrn_measurement_details
;
List of Runs (angles in degrees, time in seconds):

  # Type    Start    End  Width  t~exp~   \w     \q     \k     \f   Frames
#--------------------------------------------------------------------------
  1  \w    -32.00  53.40   0.70   15.00    --  -15.44  38.00   0.00  122
  2  \w    -29.00  51.50   0.70   15.00    --  -15.44  38.00 120.00  115
  3  \w    -23.00  23.90   0.70   15.00    --  -15.44 -99.00 120.00   67
  4  \w    -19.00  20.20   0.70   15.00    --  -15.44 -99.00   0.00   56
  5  \w    -24.00  21.50   0.70   15.00    --  -15.44 -99.00-120.00   65
  6  \w    -50.00 -22.00   0.70   15.00    --  -15.44 -38.00-180.00   40
  7  \w    -40.00  49.60   0.70   15.00    --  -15.44  19.00 -90.00  128
;
_diffrn_measurement_device 'four-circle diffractometer'
_diffrn_measurement_device_type 'Xcalibur, Eos'
_diffrn_measurement_method '\w scans'
_diffrn_orient_matrix_type 'CrysAlisPro convention (1999,Acta A55,543-557)'
_diffrn_orient_matrix_UB_11 0.0213116000
_diffrn_orient_matrix_UB_12 -0.0618511000
_diffrn_orient_matrix_UB_13 0.0276208000
_diffrn_orient_matrix_UB_21 -0.0272705000
_diffrn_orient_matrix_UB_22 0.0490058000
_diffrn_orient_matrix_UB_23 0.0330797000
_diffrn_orient_matrix_UB_31 -0.0753067000
_diffrn_orient_matrix_UB_32 -0.0003599000
_diffrn_orient_matrix_UB_33 -0.0012902000
_diffrn_radiation_monochromator graphite
_diffrn_radiation_probe x-ray
_diffrn_radiation_type MoK\a
_diffrn_radiation_wavelength 0.71073
_diffrn_reflns_av_R_equivalents 0.0442
_diffrn_reflns_av_unetI/netI 0.0973
_diffrn_reflns_Laue_measured_fraction_full 0.993
_diffrn_reflns_Laue_measured_fraction_max 0.992
_diffrn_reflns_limit_h_max 11
_diffrn_reflns_limit_h_min -10
_diffrn_reflns_limit_k_max 11
_diffrn_reflns_limit_k_min -12
_diffrn_reflns_limit_l_max 20
_diffrn_reflns_limit_l_min -20
_diffrn_reflns_number 10174
_diffrn_reflns_point_group_measured_fraction_full 0.993
_diffrn_reflns_point_group_measured_fraction_max 0.992
_diffrn_reflns_theta_full 25.242
_diffrn_reflns_theta_max 26.372
_diffrn_reflns_theta_min 3.314
_diffrn_source 'fine-focus sealed X-ray tube'
_diffrn_source_type 'Enhance (Mo) X-ray Source'
_exptl_absorpt_coefficient_mu 0.149
_exptl_absorpt_correction_T_max 1.00000
_exptl_absorpt_correction_T_min 0.52864
_exptl_absorpt_correction_type multi-scan
_exptl_absorpt_process_details
;
CrysAlisPro 1.171.38.43 (Rigaku Oxford Diffraction, 2015)
Empirical absorption correction using spherical harmonics,
 implemented in SCALE3 ABSPACK scaling algorithm.
;
_exptl_crystal_colour green
_exptl_crystal_density_diffrn 1.209
_exptl_crystal_density_method 'not measured'
_exptl_crystal_description block
_exptl_crystal_F_000 540
_exptl_crystal_recrystallization_method 'Re-crystallisation from solvent: CH3OH/CH2Cl2'
_exptl_crystal_size_max 0.4
_exptl_crystal_size_mid 0.4
_exptl_crystal_size_min 0.4
_refine_diff_density_max 0.591
_refine_diff_density_min -0.395
_refine_diff_density_rms 0.073
_refine_ls_extinction_method none
_refine_ls_goodness_of_fit_ref 1.068
_refine_ls_hydrogen_treatment constr
_refine_ls_matrix_type full
_refine_ls_number_parameters 334
_refine_ls_number_reflns 5642
_refine_ls_number_restraints 2
_refine_ls_restrained_S_all 1.070
_refine_ls_R_factor_all 0.1962
_refine_ls_R_factor_gt 0.1294
_refine_ls_shift/su_max 0.000
_refine_ls_shift/su_mean 0.000
_refine_ls_structure_factor_coef Fsqd
_refine_ls_weighting_details 'w=1/[\s^2^(Fo^2^)+7.2292P] where P=(Fo^2^+2Fc^2^)/3'
_refine_ls_weighting_scheme calc
_refine_ls_wR_factor_gt 0.2143
_refine_ls_wR_factor_ref 0.2434
_reflns_Friedel_coverage 0.000
_reflns_number_gt 3258
_reflns_number_total 5642
_reflns_threshold_expression 'I > 2\s(I)'
_cod_data_source_file c8ta00750k2.cif
_cod_data_source_block 1
_cod_original_cell_volume 1386.6(3)
_cod_database_code 7237115
_chemical_oxdiff_formula c12h12n2o2s1
_shelx_space_group_comment
;
The symmetry employed for this shelxl refinement is uniquely defined
by the following loop, which should always be used as a source of
symmetry information in preference to the above space-group names.
They are only intended as comments.
;
_reflns_odcompleteness_completeness 99.40
_reflns_odcompleteness_iscentric 1
_reflns_odcompleteness_theta 26.32
_olex2_refinement_description
;
1. Fixed Uiso
 At 1.2 times of:
  All C(H) groups, All C(H,H) groups, All C(H,H,H,H) groups
 At 1.5 times of:
  All C(H,H,H) groups, All O(H) groups
2. Restrained distances
 C29-C30 = C29-C30A
 1.51 with sigma of 0.02
3. Uiso/Uaniso restraints and constraints
Uanis(C30) = Uanis(C30A)
4. Others
 Sof(H29C)=Sof(H29D)=Sof(C30A)=Sof(H30D)=Sof(H30E)=Sof(H30F)=1-FVAR(1)
 Sof(H29A)=Sof(H29B)=Sof(C30)=Sof(H30C)=Sof(H30A)=Sof(H30B)=FVAR(1)
5.a Secondary CH2 refined with riding coordinates:
 C8(H8A,H8B), C9(H9A,H9B), C10(H10A,H10B), C23(H23A,H23B), C24(H24A,H24B),
 C25(H25A,H25B), C27(H27A,H27B), C28(H28A,H28B), C29(H29A,H29B), C29(H29C,H29D)
5.b Aromatic/amide H refined with riding coordinates:
 C2(H2), C3(H3A), C4(H4), C5(H5), C12(H12), C19(H19), C21(H21), C22(H22)
5.c Idealised Me refined as rotating group:
 C11(H11A,H11B,H11C), C26(H26A,H26B,H26C), C30(H30C,H30A,H30B), C30A(H30D,H30E,
 H30F)
5.d Idealised tetrahedral OH refined as rotating group:
 O3(H3)
;
_shelx_shelxl_version_number 2014/7
_olex2_submission_special_instructions 'No special instructions were received'
_oxdiff_exptl_absorpt_empirical_details
;
Empirical correction (ABSPACK) includes:
- Absorption correction using spherical harmonics
- Frame scaling
;
_oxdiff_exptl_absorpt_empirical_full_max 1.580
_oxdiff_exptl_absorpt_empirical_full_min 0.593

loop_
_space_group_symop_operation_xyz
'x, y, z'
'-x, -y, -z'

loop_
_atom_site_label
_atom_site_type_symbol
_atom_site_fract_x
_atom_site_fract_y
_atom_site_fract_z
_atom_site_U_iso_or_equiv
_atom_site_adp_type
_atom_site_occupancy
_atom_site_site_symmetry_order
_atom_site_calc_flag
_atom_site_refinement_flags_posn
_atom_site_refinement_flags_occupancy
_atom_site_disorder_assembly
_atom_site_disorder_group
S1 S -0.28492(19) 0.96404(18) 0.32795(11) 0.0453(4) Uani 1 1 d . . . .
O1 O 0.3321(5) 0.5289(6) 0.3516(3) 0.0681(15) Uani 1 1 d . . . .
O2 O 0.0084(5) 0.9800(5) 0.2573(3) 0.0592(13) Uani 1 1 d . . . .
O3 O 0.2296(5) 1.0192(6) 0.1621(3) 0.0696(15) Uani 1 1 d . . . .
H3 H 0.1614 1.0084 0.1948 0.104 Uiso 1 1 calc GR . . .
N1 N -0.3131(5) 0.7696(5) 0.4297(3) 0.0347(11) Uani 1 1 d . . . .
N2 N 0.7777(6) 0.8335(7) 0.1079(4) 0.0605(16) Uani 1 1 d . . . .
C1 C -0.4725(7) 0.9869(7) 0.3650(4) 0.0427(15) Uani 1 1 d . . . .
C2 C -0.6123(7) 1.0961(7) 0.3456(5) 0.0571(19) Uani 1 1 d . . . .
H2 H -0.6168 1.1739 0.3078 0.068 Uiso 1 1 calc R . . .
C3 C -0.7465(8) 1.0903(8) 0.3825(5) 0.064(2) Uani 1 1 d . . . .
H3A H -0.8448 1.1669 0.3712 0.077 Uiso 1 1 calc R . . .
C4 C -0.7407(7) 0.9748(9) 0.4359(5) 0.062(2) Uani 1 1 d . . . .
H4 H -0.8352 0.9718 0.4593 0.074 Uiso 1 1 calc R . . .
C5 C -0.6023(7) 0.8664(7) 0.4552(4) 0.0501(17) Uani 1 1 d . . . .
H5 H -0.5991 0.7894 0.4934 0.060 Uiso 1 1 calc R . . .
C6 C -0.4641(7) 0.8690(6) 0.4183(4) 0.0362(14) Uani 1 1 d . . . .
C7 C -0.2017(6) 0.8007(5) 0.3850(3) 0.0317(12) Uani 1 1 d . . . .
C8 C -0.2811(7) 0.6401(6) 0.4856(4) 0.0420(15) Uani 1 1 d . . . .
H8A H -0.3527 0.6711 0.5348 0.050 Uiso 1 1 calc R . . .
H8B H -0.1729 0.6059 0.5027 0.050 Uiso 1 1 calc R . . .
C9 C -0.3005(7) 0.5114(7) 0.4485(4) 0.0479(16) Uani 1 1 d . . . .
H9A H -0.3005 0.4388 0.4925 0.058 Uiso 1 1 calc R . . .
H9B H -0.4041 0.5496 0.4250 0.058 Uiso 1 1 calc R . . .
C10 C -0.1798(7) 0.4316(7) 0.3842(5) 0.0574(19) Uani 1 1 d . . . .
H10A H -0.0752 0.3949 0.4065 0.069 Uiso 1 1 calc R . . .
H10B H -0.1823 0.5017 0.3385 0.069 Uiso 1 1 calc R . . .
C11 C -0.2057(10) 0.2989(8) 0.3525(6) 0.085(3) Uani 1 1 d . . . .
H11A H -0.1315 0.2563 0.3062 0.128 Uiso 1 1 calc GR . . .
H11B H -0.3126 0.3332 0.3352 0.128 Uiso 1 1 calc GR . . .
H11C H -0.1893 0.2229 0.3959 0.128 Uiso 1 1 calc GR . . .
C12 C -0.0416(7) 0.7144(7) 0.3833(4) 0.0404(14) Uani 1 1 d . . . .
H12 H -0.0092 0.6272 0.4171 0.048 Uiso 1 1 calc R . . .
C13 C 0.0759(7) 0.7407(7) 0.3383(4) 0.0411(14) Uani 1 1 d . . . .
C14 C 0.2446(7) 0.6513(7) 0.3259(4) 0.0454(15) Uani 1 1 d . . . .
C15 C 0.2613(7) 0.7665(7) 0.2714(4) 0.0399(14) Uani 1 1 d . . . .
C16 C 0.0953(7) 0.8560(7) 0.2835(4) 0.0435(15) Uani 1 1 d . . . .
C17 C 0.3868(6) 0.7846(7) 0.2266(3) 0.0372(13) Uani 1 1 d . . . .
C18 C 0.3705(7) 0.9078(8) 0.1746(4) 0.0476(16) Uani 1 1 d . . . .
C19 C 0.4977(7) 0.9223(8) 0.1349(4) 0.0481(16) Uani 1 1 d . . . .
H19 H 0.4824 1.0066 0.1000 0.058 Uiso 1 1 calc R . . .
C20 C 0.6504(7) 0.8152(8) 0.1446(4) 0.0499(17) Uani 1 1 d . . . .
C21 C 0.6685(7) 0.6902(8) 0.1965(4) 0.0538(18) Uani 1 1 d . . . .
H21 H 0.7700 0.6165 0.2050 0.065 Uiso 1 1 calc R . . .
C22 C 0.5409(7) 0.6751(7) 0.2343(4) 0.0463(16) Uani 1 1 d . . . .
H22 H 0.5556 0.5883 0.2669 0.056 Uiso 1 1 calc R . . .
C23 C 0.7633(9) 0.9560(10) 0.0515(5) 0.074(2) Uani 1 1 d . . . .
H23A H 0.6723 0.9782 0.0185 0.088 Uiso 1 1 calc R . . .
H23B H 0.8581 0.9275 0.0142 0.088 Uiso 1 1 calc R . . .
C24 C 0.7416(11) 1.0989(12) 0.0987(6) 0.097(3) Uani 1 1 d . . . .
H24A H 0.6526 1.1211 0.1395 0.116 Uiso 1 1 calc R . . .
H24B H 0.8366 1.0785 0.1280 0.116 Uiso 1 1 calc R . . .
C25 C 0.7131(17) 1.2278(16) 0.0451(7) 0.142(5) Uani 1 1 d . . . .
H25A H 0.6184 1.2489 0.0153 0.170 Uiso 1 1 calc R . . .
H25B H 0.8027 1.2075 0.0047 0.170 Uiso 1 1 calc R . . .
C26 C 0.6914(18) 1.3602(16) 0.0937(9) 0.180(7) Uani 1 1 d . . . .
H26A H 0.6733 1.4467 0.0572 0.270 Uiso 1 1 calc GR . . .
H26B H 0.7853 1.3389 0.1231 0.270 Uiso 1 1 calc GR . . .
H26C H 0.6012 1.3813 0.1328 0.270 Uiso 1 1 calc GR . . .
C27 C 0.9385(8) 0.7383(9) 0.1333(5) 0.067(2) Uani 1 1 d . . . .
H27A H 1.0042 0.7962 0.1262 0.080 Uiso 1 1 calc R . . .
H27B H 0.9327 0.7110 0.1917 0.080 Uiso 1 1 calc R . . .
C28 C 1.0133(10) 0.6011(10) 0.0860(6) 0.088(3) Uani 1 1 d . . . .
H28A H 1.0266 0.6273 0.0280 0.106 Uiso 1 1 calc R . . .
H28B H 0.9456 0.5452 0.0903 0.106 Uiso 1 1 calc R . . .
C29 C 1.1746(11) 0.5025(12) 0.1185(8) 0.120(4) Uani 1 1 d D . . .
H29A H 1.2443 0.5543 0.1033 0.144 Uiso 0.407(12) 1 calc R P A 1
H29B H 1.1605 0.5027 0.1786 0.144 Uiso 0.407(12) 1 calc R P A 1
H29C H 1.2442 0.4416 0.0740 0.144 Uiso 0.593(12) 1 calc R P A 2
H29D H 1.2231 0.5665 0.1379 0.144 Uiso 0.593(12) 1 calc R P A 2
C30 C 1.261(3) 0.347(2) 0.0957(17) 0.128(6) Uani 0.407(12) 1 d D P A 1
H30C H 1.2875 0.3423 0.0370 0.193 Uiso 0.407(12) 1 calc GR P A 1
H30A H 1.1961 0.2909 0.1099 0.193 Uiso 0.407(12) 1 calc GR P A 1
H30B H 1.3571 0.3031 0.1248 0.193 Uiso 0.407(12) 1 calc GR P A 1
C30A C 1.158(2) 0.407(2) 0.1836(11) 0.128(6) Uani 0.593(12) 1 d D P A 2
H30D H 1.1098 0.4661 0.2319 0.193 Uiso 0.593(12) 1 calc GR P A 2
H30E H 1.2612 0.3315 0.1957 0.193 Uiso 0.593(12) 1 calc GR P A 2
H30F H 1.0918 0.3586 0.1678 0.193 Uiso 0.593(12) 1 calc GR P A 2

loop_
_atom_site_aniso_label
_atom_site_aniso_U_11
_atom_site_aniso_U_22
_atom_site_aniso_U_33
_atom_site_aniso_U_23
_atom_site_aniso_U_13
_atom_site_aniso_U_12
S1 0.0439(9) 0.0341(8) 0.0587(11) 0.0023(7) -0.0022(7) -0.0169(7)
O1 0.044(3) 0.066(3) 0.083(4) 0.030(3) -0.005(2) -0.014(2)
O2 0.038(2) 0.038(3) 0.097(4) 0.004(3) 0.000(2) -0.013(2)
O3 0.046(3) 0.069(3) 0.084(4) 0.028(3) -0.001(3) -0.018(3)
N1 0.034(3) 0.025(2) 0.051(3) -0.007(2) 0.004(2) -0.018(2)
N2 0.041(3) 0.073(4) 0.061(4) 0.014(3) 0.003(3) -0.019(3)
C1 0.039(3) 0.034(3) 0.057(4) -0.015(3) -0.001(3) -0.016(3)
C2 0.043(4) 0.041(4) 0.078(5) -0.009(4) -0.003(4) -0.008(3)
C3 0.042(4) 0.045(4) 0.093(6) -0.024(4) -0.006(4) -0.001(3)
C4 0.030(3) 0.066(5) 0.091(6) -0.030(4) 0.014(4) -0.021(3)
C5 0.040(4) 0.051(4) 0.064(5) -0.022(3) 0.007(3) -0.022(3)
C6 0.043(3) 0.026(3) 0.049(4) -0.016(3) 0.001(3) -0.022(3)
C7 0.045(3) 0.018(3) 0.041(3) -0.004(2) -0.002(3) -0.022(2)
C8 0.045(3) 0.028(3) 0.061(4) 0.000(3) 0.007(3) -0.025(3)
C9 0.050(4) 0.035(3) 0.064(5) 0.004(3) 0.004(3) -0.024(3)
C10 0.045(4) 0.034(4) 0.090(6) -0.006(3) 0.002(4) -0.013(3)
C11 0.087(6) 0.043(5) 0.128(8) -0.023(5) 0.004(5) -0.028(4)
C12 0.040(3) 0.036(3) 0.051(4) 0.005(3) -0.010(3) -0.021(3)
C13 0.041(3) 0.045(4) 0.045(4) 0.000(3) -0.009(3) -0.024(3)
C14 0.031(3) 0.053(4) 0.052(4) 0.001(3) -0.003(3) -0.018(3)
C15 0.041(3) 0.041(3) 0.042(4) -0.003(3) -0.008(3) -0.018(3)
C16 0.037(3) 0.043(4) 0.055(4) -0.014(3) -0.004(3) -0.019(3)
C17 0.034(3) 0.043(3) 0.033(3) -0.004(3) 0.002(2) -0.015(3)
C18 0.039(3) 0.061(4) 0.040(4) 0.001(3) -0.005(3) -0.016(3)
C19 0.047(4) 0.060(4) 0.038(4) 0.013(3) -0.003(3) -0.025(3)
C20 0.046(4) 0.069(5) 0.035(4) 0.004(3) 0.001(3) -0.025(3)
C21 0.036(3) 0.062(5) 0.053(4) 0.008(3) 0.001(3) -0.011(3)
C22 0.039(3) 0.044(4) 0.054(4) 0.008(3) 0.000(3) -0.016(3)
C23 0.054(5) 0.106(7) 0.059(5) 0.024(5) 0.000(4) -0.035(5)
C24 0.094(7) 0.118(9) 0.095(8) 0.031(7) -0.028(6) -0.061(7)
C25 0.188(13) 0.156(13) 0.111(10) 0.001(9) 0.015(9) -0.103(11)
C26 0.245(18) 0.144(13) 0.182(15) -0.047(11) 0.053(13) -0.118(13)
C27 0.057(5) 0.094(6) 0.059(5) -0.004(4) 0.004(4) -0.041(5)
C28 0.084(6) 0.096(7) 0.096(7) -0.026(6) 0.026(5) -0.049(6)
C29 0.071(7) 0.092(8) 0.176(12) -0.015(8) 0.011(7) -0.015(6)
C30 0.144(16) 0.092(12) 0.131(15) 0.020(11) -0.024(11) -0.029(11)
C30A 0.144(16) 0.092(12) 0.131(15) 0.020(11) -0.024(11) -0.029(11)

loop_
_atom_type_symbol
_atom_type_description
_atom_type_scat_dispersion_real
_atom_type_scat_dispersion_imag
_atom_type_scat_source
C C 0.0033 0.0016 'International Tables Vol C Tables 4.2.6.8 and 6.1.1.4'
H H 0.0000 0.0000 'International Tables Vol C Tables 4.2.6.8 and 6.1.1.4'
N N 0.0061 0.0033 'International Tables Vol C Tables 4.2.6.8 and 6.1.1.4'
O O 0.0106 0.0060 'International Tables Vol C Tables 4.2.6.8 and 6.1.1.4'
S S 0.1246 0.1234 'International Tables Vol C Tables 4.2.6.8 and 6.1.1.4'

loop_
_geom_angle_atom_site_label_1
_geom_angle_atom_site_label_2
_geom_angle_atom_site_label_3
_geom_angle
C7 S1 C1 91.5(3)
C18 O3 H3 109.5
C6 N1 C8 120.8(5)
C7 N1 C6 114.6(5)
C7 N1 C8 124.6(5)
C20 N2 C23 122.3(6)
C20 N2 C27 120.4(6)
C23 N2 C27 116.7(6)
C2 C1 S1 128.4(6)
C2 C1 C6 121.7(6)
C6 C1 S1 109.8(4)
C1 C2 H2 121.0
C1 C2 C3 118.0(7)
C3 C2 H2 121.0
C2 C3 H3A 119.4
C2 C3 C4 121.2(7)
C4 C3 H3A 119.4
C3 C4 H4 119.6
C5 C4 C3 120.9(6)
C5 C4 H4 119.6
C4 C5 H5 120.4
C4 C5 C6 119.1(7)
C6 C5 H5 120.4
N1 C6 C1 113.1(5)
N1 C6 C5 127.8(6)
C1 C6 C5 119.0(6)
N1 C7 S1 111.0(4)
N1 C7 C12 125.6(5)
C12 C7 S1 123.4(4)
N1 C8 H8A 108.9
N1 C8 H8B 108.9
N1 C8 C9 113.3(5)
H8A C8 H8B 107.7
C9 C8 H8A 108.9
C9 C8 H8B 108.9
C8 C9 H9A 108.4
C8 C9 H9B 108.4
H9A C9 H9B 107.4
C10 C9 C8 115.7(5)
C10 C9 H9A 108.4
C10 C9 H9B 108.4
C9 C10 H10A 109.2
C9 C10 H10B 109.2
C9 C10 C11 111.9(6)
H10A C10 H10B 107.9
C11 C10 H10A 109.2
C11 C10 H10B 109.2
C10 C11 H11A 109.5
C10 C11 H11B 109.5
C10 C11 H11C 109.5
H11A C11 H11B 109.5
H11A C11 H11C 109.5
H11B C11 H11C 109.5
C7 C12 H12 116.1
C13 C12 C7 127.7(6)
C13 C12 H12 116.1
C12 C13 C14 132.2(6)
C12 C13 C16 139.2(6)
C14 C13 C16 88.6(5)
O1 C14 C13 133.4(6)
O1 C14 C15 136.0(6)
C15 C14 C13 90.6(5)
C16 C15 C14 89.9(5)
C17 C15 C14 135.1(6)
C17 C15 C16 135.0(6)
O2 C16 C13 135.8(6)
O2 C16 C15 133.3(6)
C15 C16 C13 90.9(5)
C15 C17 C22 119.3(5)
C18 C17 C15 124.0(5)
C18 C17 C22 116.7(5)
O3 C18 C17 122.2(6)
O3 C18 C19 116.3(6)
C19 C18 C17 121.5(6)
C18 C19 H19 119.3
C18 C19 C20 121.4(6)
C20 C19 H19 119.3
N2 C20 C19 121.3(6)
N2 C20 C21 121.0(6)
C19 C20 C21 117.7(6)
C20 C21 H21 119.8
C22 C21 C20 120.4(6)
C22 C21 H21 119.8
C17 C22 H22 118.9
C21 C22 C17 122.3(6)
C21 C22 H22 118.9
N2 C23 H23A 109.5
N2 C23 H23B 109.5
N2 C23 C24 110.6(7)
H23A C23 H23B 108.1
C24 C23 H23A 109.5
C24 C23 H23B 109.5
C23 C24 H24A 109.1
C23 C24 H24B 109.1
H24A C24 H24B 107.8
C25 C24 C23 112.5(9)
C25 C24 H24A 109.1
C25 C24 H24B 109.1
C24 C25 H25A 109.7
C24 C25 H25B 109.7
C24 C25 C26 109.8(11)
H25A C25 H25B 108.2
C26 C25 H25A 109.7
C26 C25 H25B 109.7
C25 C26 H26A 109.5
C25 C26 H26B 109.5
C25 C26 H26C 109.5
H26A C26 H26B 109.5
H26A C26 H26C 109.5
H26B C26 H26C 109.5
N2 C27 H27A 109.1
N2 C27 H27B 109.1
H27A C27 H27B 107.8
C28 C27 N2 112.5(7)
C28 C27 H27A 109.1
C28 C27 H27B 109.1
C27 C28 H28A 109.6
C27 C28 H28B 109.6
C27 C28 C29 110.2(8)
H28A C28 H28B 108.1
C29 C28 H28A 109.6
C29 C28 H28B 109.6
C28 C29 H29A 106.7
C28 C29 H29B 106.7
C28 C29 H29C 109.6
C28 C29 H29D 109.6
H29A C29 H29B 106.6
H29C C29 H29D 108.1
C30 C29 C28 122.4(15)
C30 C29 H29A 106.7
C30 C29 H29B 106.7
C30A C29 C28 110.5(11)
C30A C29 H29C 109.6
C30A C29 H29D 109.6
C29 C30 H30C 109.5
C29 C30 H30A 109.5
C29 C30 H30B 109.5
H30C C30 H30A 109.5
H30C C30 H30B 109.5
H30A C30 H30B 109.5
C29 C30A H30D 109.5
C29 C30A H30E 109.5
C29 C30A H30F 109.5
H30D C30A H30E 109.5
H30D C30A H30F 109.5
H30E C30A H30F 109.5

loop_
_geom_bond_atom_site_label_1
_geom_bond_atom_site_label_2
_geom_bond_distance
S1 C1 1.745(6)
S1 C7 1.734(5)
O1 C14 1.225(7)
O2 C16 1.237(7)
O3 H3 0.8400
O3 C18 1.355(7)
N1 C6 1.378(7)
N1 C7 1.358(6)
N1 C8 1.472(7)
N2 C20 1.368(8)
N2 C23 1.449(9)
N2 C27 1.496(9)
C1 C2 1.364(8)
C1 C6 1.396(8)
C2 H2 0.9500
C2 C3 1.375(10)
C3 H3A 0.9500
C3 C4 1.384(10)
C4 H4 0.9500
C4 C5 1.353(9)
C5 H5 0.9500
C5 C6 1.398(8)
C7 C12 1.393(8)
C8 H8A 0.9900
C8 H8B 0.9900
C8 C9 1.516(8)
C9 H9A 0.9900
C9 H9B 0.9900
C9 C10 1.486(9)
C10 H10A 0.9900
C10 H10B 0.9900
C10 C11 1.544(9)
C11 H11A 0.9800
C11 H11B 0.9800
C11 H11C 0.9800
C12 H12 0.9500
C12 C13 1.383(8)
C13 C14 1.471(8)
C13 C16 1.471(8)
C14 C15 1.458(8)
C15 C16 1.449(8)
C15 C17 1.409(8)
C17 C18 1.408(8)
C17 C22 1.421(8)
C18 C19 1.371(8)
C19 H19 0.9500
C19 C20 1.408(9)
C20 C21 1.419(9)
C21 H21 0.9500
C21 C22 1.363(8)
C22 H22 0.9500
C23 H23A 0.9900
C23 H23B 0.9900
C23 C24 1.576(12)
C24 H24A 0.9900
C24 H24B 0.9900
C24 C25 1.450(13)
C25 H25A 0.9900
C25 H25B 0.9900
C25 C26 1.502(15)
C26 H26A 0.9800
C26 H26B 0.9800
C26 H26C 0.9800
C27 H27A 0.9900
C27 H27B 0.9900
C27 C28 1.479(10)
C28 H28A 0.9900
C28 H28B 0.9900
C28 C29 1.549(12)
C29 H29A 0.9900
C29 H29B 0.9900
C29 H29C 0.9900
C29 H29D 0.9900
C29 C30 1.468(16)
C29 C30A 1.427(14)
C30 H30C 0.9800
C30 H30A 0.9800
C30 H30B 0.9800
C30A H30D 0.9800
C30A H30E 0.9800
C30A H30F 0.9800

loop_
_geom_torsion_atom_site_label_1
_geom_torsion_atom_site_label_2
_geom_torsion_atom_site_label_3
_geom_torsion_atom_site_label_4
_geom_torsion
S1 C1 C2 C3 179.5(5)
S1 C1 C6 N1 1.9(6)
S1 C1 C6 C5 179.7(4)
S1 C7 C12 C13 0.0(9)
O1 C14 C15 C16 179.9(8)
O1 C14 C15 C17 -0.9(14)
O3 C18 C19 C20 178.5(6)
N1 C7 C12 C13 179.4(6)
N1 C8 C9 C10 70.6(7)
N2 C20 C21 C22 178.4(7)
N2 C23 C24 C25 -175.0(8)
N2 C27 C28 C29 -176.4(7)
C1 S1 C7 N1 -0.8(4)
C1 S1 C7 C12 178.7(5)
C1 C2 C3 C4 -1.9(11)
C2 C1 C6 N1 179.5(6)
C2 C1 C6 C5 -2.6(9)
C2 C3 C4 C5 1.9(11)
C3 C4 C5 C6 -2.2(10)
C4 C5 C6 N1 -180.0(6)
C4 C5 C6 C1 2.6(9)
C6 N1 C7 S1 2.1(6)
C6 N1 C7 C12 -177.4(5)
C6 N1 C8 C9 80.9(6)
C6 C1 C2 C3 2.3(10)
C7 S1 C1 C2 -178.1(6)
C7 S1 C1 C6 -0.6(4)
C7 N1 C6 C1 -2.6(7)
C7 N1 C6 C5 179.8(5)
C7 N1 C8 C9 -98.0(6)
C7 C12 C13 C14 -173.1(6)
C7 C12 C13 C16 5.4(12)
C8 N1 C6 C1 178.4(5)
C8 N1 C6 C5 0.8(8)
C8 N1 C7 S1 -179.0(4)
C8 N1 C7 C12 1.6(8)
C8 C9 C10 C11 177.8(6)
C12 C13 C14 O1 -0.9(13)
C12 C13 C14 C15 178.8(7)
C12 C13 C16 O2 1.5(14)
C12 C13 C16 C15 -178.6(8)
C13 C14 C15 C16 0.3(5)
C13 C14 C15 C17 179.4(7)
C14 C13 C16 O2 -179.6(8)
C14 C13 C16 C15 0.3(5)
C14 C15 C16 O2 179.6(7)
C14 C15 C16 C13 -0.3(5)
C14 C15 C17 C18 177.4(7)
C14 C15 C17 C22 -3.8(10)
C15 C17 C18 O3 -1.4(10)
C15 C17 C18 C19 177.5(6)
C15 C17 C22 C21 -176.0(6)
C16 C13 C14 O1 -180.0(8)
C16 C13 C14 C15 -0.3(5)
C16 C15 C17 C18 -3.8(11)
C16 C15 C17 C22 175.0(6)
C17 C15 C16 O2 0.4(12)
C17 C15 C16 C13 -179.4(7)
C17 C18 C19 C20 -0.4(10)
C18 C17 C22 C21 2.9(9)
C18 C19 C20 N2 -176.9(6)
C18 C19 C20 C21 0.7(10)
C19 C20 C21 C22 0.8(10)
C20 N2 C23 C24 84.5(9)
C20 N2 C27 C28 90.2(8)
C20 C21 C22 C17 -2.7(11)
C22 C17 C18 O3 179.8(6)
C22 C17 C18 C19 -1.3(9)
C23 N2 C20 C19 -5.6(11)
C23 N2 C20 C21 176.9(7)
C23 N2 C27 C28 -97.6(9)
C23 C24 C25 C26 179.2(10)
C27 N2 C20 C19 166.1(6)
C27 N2 C20 C21 -11.4(10)
C27 N2 C23 C24 -87.5(8)
C27 C28 C29 C30 166.7(16)
C27 C28 C29 C30A 87.2(14)
